data_2011034
loop_
_publ_author_name
'Wang, Zhe-Ming'
'Luo Jun'
'Sun Bai-Wang'
'Yan Chun-Hua'
'Liao Chun-Sheng'
'Gao Song'

_publ_section_title
;
 <i>cis</i>-Bis(dicyanamido)bis(1,10-phenanthroline)manganese(II) and
 <i>cis</i>-bis(dicyanamido)bis(1,10-phenanthroline)zinc(II)
;
_journal_issue 6
_journal_name_full 'Acta Crystallographica Section C'
_journal_page_first e242
_journal_page_last e244
_journal_paper_doi 10.1107/S0108270100006132
_journal_volume 56
_journal_year 2000
_chemical_formula_iupac '[Zn (C12 H8 N2)2 (C2 N3)2]'
_chemical_formula_moiety 'C28 H16 N10 Zn'
_chemical_formula_sum 'C28 H16 N10 Zn'
_chemical_formula_weight 557.88
_chemical_name_systematic
;
 ?
;
_space_group_IT_number 14
_symmetry_cell_setting monoclinic
_symmetry_space_group_name_Hall '-P 2ybc'
_symmetry_space_group_name_H-M 'P 1 21/c 1'
_audit_creation_method SHELXL-97
_cell_angle_alpha 90.00
_cell_angle_beta 104.628(2)
_cell_angle_gamma 90.00
_cell_formula_units_Z 4
_cell_length_a 9.6800(3)
_cell_length_b 15.0697(7)
_cell_length_c 17.7166(8)
_cell_measurement_reflns_used 35401
_cell_measurement_temperature 293(2)
_cell_measurement_theta_max 27.85
_cell_measurement_theta_min 3.47
_cell_volume 2500.63(18)
_computing_cell_refinement 'HKL SCALEPAK (Otwinowski & Minor, 1997)'
_computing_data_collection 'KappaCCD Software (Nonius, 1998)'
_computing_data_reduction 'HKL DENZO (Otwinowski & Minor, 1997) and MAXUS (Mackay et al., 1998)'
_computing_molecular_graphics 'SHELXTL (Sheldrick, 1998)'
_computing_publication_material SHELXL97
_computing_structure_refinement 'SHELXL97 (Sheldrick, 1997)'
_computing_structure_solution 'SHELXS97 (Sheldrick, 1997)'
_diffrn_ambient_temperature 293(2)
_diffrn_detector_area_resol_mean .76
_diffrn_measured_fraction_theta_full .994
_diffrn_measured_fraction_theta_max .994
_diffrn_measurement_device_type 'NONIUS KappaCCD'
_diffrn_measurement_method CCD
_diffrn_radiation_monochromator graphite
_diffrn_radiation_source 'fine-focus sealed tube'
_diffrn_radiation_type MoK\a
_diffrn_radiation_wavelength .71073
_diffrn_reflns_av_R_equivalents .0614
_diffrn_reflns_av_sigmaI/netI .0537
_diffrn_reflns_limit_h_max 12
_diffrn_reflns_limit_h_min -12
_diffrn_reflns_limit_k_max 19
_diffrn_reflns_limit_k_min -19
_diffrn_reflns_limit_l_max 23
_diffrn_reflns_limit_l_min -23
_diffrn_reflns_number 35401
_diffrn_reflns_theta_full 27.85
_diffrn_reflns_theta_max 27.85
_diffrn_reflns_theta_min 3.47
_exptl_absorpt_coefficient_mu 1.022
_exptl_absorpt_correction_T_max .837
_exptl_absorpt_correction_T_min .799
_exptl_absorpt_correction_type empirical
_exptl_absorpt_process_details '(Blessing, 1995, 1997)'
_exptl_crystal_colour colourless
_exptl_crystal_density_diffrn 1.482
_exptl_crystal_density_method 'not measured'
_exptl_crystal_description block
_exptl_crystal_F_000 1136
_exptl_crystal_size_max .20
_exptl_crystal_size_mid .20
_exptl_crystal_size_min .18
_refine_diff_density_max .318
_refine_diff_density_min -.342
_refine_ls_extinction_coef .0008(4)
_refine_ls_extinction_method SHELXL97
_refine_ls_goodness_of_fit_ref 1.027
_refine_ls_hydrogen_treatment refall
_refine_ls_matrix_type full
_refine_ls_number_parameters 417
_refine_ls_number_reflns 5913
_refine_ls_number_restraints 0
_refine_ls_restrained_S_all 1.027
_refine_ls_R_factor_all .086
_refine_ls_R_factor_gt .045
_refine_ls_shift/su_max .001
_refine_ls_shift/su_mean .000
_refine_ls_structure_factor_coef Fsqd
_refine_ls_weighting_details 'calc w = 1/[\s^2^(Fo^2^)+(0.0214P)^2^+1.5124P] where P = (Fo^2^+2Fc^2^)/3'
_refine_ls_weighting_scheme calc
_refine_ls_wR_factor_ref .087
_reflns_number_gt 3976
_reflns_number_total 5913
_reflns_threshold_expression I>2\s(I)
_cod_data_source_file qa0283.cif
_cod_data_source_block II
_cod_depositor_comments
;
The following automatic conversions were performed:
'_symmetry_cell_setting' value 'Monoclinic' changed to 'monoclinic'
according to '/home/saulius/struct/CIF-dictionaries/cif_core.dic'
dictionary named 'cif_core.dic' version 2.4.1 from 2010-06-29.

Automatic conversion script
Id: cif_fix_enum 1527 2010-12-29 10:47:43Z saulius 

The following automatic conversions were performed:

'_symmetry_cell_setting' value 'Monoclinic' changed to 'monoclinic'
according to /home/saulius/struct/CIF-dictionaries/cif_core.dic
dictionary named 'cif_core.dic' version 2.4.1 from 2010-06-29.

Automatic conversion script
Id: cif_fix_values 1715 2011-07-08 13:25:40Z adriana 
;
_cod_original_cell_volume 2500.64(18)
_cod_original_sg_symbol_H-M 'P 21/c'
_cod_database_code 2011034
_cod_database_fobs_code 2011034

loop_
_symmetry_equiv_pos_as_xyz
'x, y, z'
'-x, y+1/2, -z+1/2'
'-x, -y, -z'
'x, -y-1/2, z-1/2'

loop_
_atom_site_label
_atom_site_fract_x
_atom_site_fract_y
_atom_site_fract_z
_atom_site_U_iso_or_equiv
_atom_site_adp_type
_atom_site_calc_flag
_atom_site_refinement_flags
_atom_site_occupancy
_atom_site_disorder_assembly
_atom_site_disorder_group
_atom_site_type_symbol
Zn1 .71624(3) .727063(19) .483045(16) .04251(11) Uani d . 1 . . Zn
N1 .8608(2) .72781(14) .40357(11) .0459(5) Uani d . 1 . . N
N2 .88633(19) .63846(13) .53747(11) .0419(5) Uani d . 1 . . N
N3 .8484(2) .84056(13) .54461(11) .0448(5) Uani d . 1 . . N
N4 .6051(2) .84345(14) .42968(11) .0467(5) Uani d . 1 . . N
N5 .5856(2) .63798(18) .40835(15) .0628(6) Uani d . 1 . . N
N6 .5054(3) .5193(3) .3174(2) .1236(14) Uani d . 1 . . N
N7 .2690(3) .46096(19) .25924(16) .0775(8) Uani d . 1 . . N
N8 .6169(2) .71642(16) .57402(14) .0595(6) Uani d . 1 . . N
N9 .5249(3) .7459(2) .68673(15) .0981(11) Uani d . 1 . . N
N10 .2824(3) .7482(2) .69980(17) .1033(11) Uani d . 1 . . N
C1 .8434(3) .7671(2) .33503(16) .0598(7) Uani d . 1 . . C
C2 .9483(4) .7674(2) .2940(2) .0752(9) Uani d . 1 . . C
C3 1.0743(4) .7275(2) .3245(2) .0740(10) Uani d . 1 . . C
C4 1.0990(3) .68420(19) .39786(17) .0576(7) Uani d . 1 . . C
C5 1.2297(3) .6412(2) .4364(2) .0769(10) Uani d . 1 . . C
C6 1.2439(3) .5988(3) .5041(2) .0760(10) Uani d . 1 . . C
C7 1.1285(3) .59430(19) .54145(17) .0560(7) Uani d . 1 . . C
C8 1.1343(4) .5484(2) .6115(2) .0696(9) Uani d . 1 . . C
C9 1.0185(3) .5471(2) .64140(18) .0641(8) Uani d . 1 . . C
C10 .8969(3) .59265(18) .60362(16) .0528(7) Uani d . 1 . . C
C11 1.0004(2) .63830(15) .50637(14) .0426(6) Uani d . 1 . . C
C12 .9858(2) .68508(17) .43421(14) .0443(6) Uani d . 1 . . C
C13 .9679(3) .8393(2) .60136(16) .0557(7) Uani d . 1 . . C
C14 1.0370(3) .9149(2) .63649(19) .0662(8) Uani d . 1 . . C
C15 .9817(4) .9952(3) .6118(2) .0691(9) Uani d . 1 . . C
C16 .8554(3) 1.00152(18) .55181(17) .0575(7) Uani d . 1 . . C
C17 .7898(5) 1.0828(2) .5218(2) .0739(9) Uani d . 1 . . C
C18 .6708(5) 1.0847(2) .4643(2) .0752(10) Uani d . 1 . . C
C19 .6023(3) 1.0045(2) .43052(16) .0583(7) Uani d . 1 . . C
C20 .4769(4) 1.0018(3) .3699(2) .0736(10) Uani d . 1 . . C
C21 .4203(4) .9235(3) .3415(2) .0730(10) Uani d . 1 . . C
C22 .4860(3) .8445(2) .37253(17) .0576(7) Uani d . 1 . . C
C23 .6624(3) .92270(18) .45827(15) .0478(6) Uani d . 1 . . C
C24 .7926(3) .92107(17) .52026(15) .0478(6) Uani d . 1 . . C
C25 .5398(3) .5841(2) .36520(18) .0602(8) Uani d . 1 . . C
C26 .3754(3) .4912(2) .28837(17) .0614(7) Uani d . 1 . . C
C27 .5659(3) .7280(2) .62460(16) .0565(7) Uani d . 1 . . C
C28 .3919(3) .7446(2) .68922(16) .0667(9) Uani d . 1 . . C
H1 .754(3) .798(2) .3159(17) .078(10) Uiso d . 1 . . H
H2 .926(3) .795(2) .2433(19) .083(10) Uiso d . 1 . . H
H3 1.143(3) .727(2) .2996(18) .083(10) Uiso d . 1 . . H
H4 1.309(4) .643(2) .411(2) .117(13) Uiso d . 1 . . H
H5 1.328(3) .568(2) .5289(18) .083(10) Uiso d . 1 . . H
H6 1.218(3) .518(2) .6371(18) .090(10) Uiso d . 1 . . H
H7 1.025(3) .5167(19) .6905(17) .069(9) Uiso d . 1 . . H
H8 .817(3) .5944(17) .6256(15) .065(8) Uiso d . 1 . . H
H9 1.008(3) .781(2) .6168(16) .066(9) Uiso d . 1 . . H
H10 1.126(3) .908(2) .6755(17) .079(10) Uiso d . 1 . . H
H11 1.017(3) 1.045(2) .6331(17) .074(10) Uiso d . 1 . . H
H12 .836(3) 1.136(2) .5428(19) .094(12) Uiso d . 1 . . H
H13 .630(3) 1.135(2) .4465(17) .080(10) Uiso d . 1 . . H
H14 .440(3) 1.056(2) .3526(18) .082(10) Uiso d . 1 . . H
H15 .348(3) .915(2) .3069(18) .071(10) Uiso d . 1 . . H
H16 .449(3) .7885(17) .3557(14) .046(7) Uiso d . 1 . . H

loop_
_atom_site_aniso_label
_atom_site_aniso_U_11
_atom_site_aniso_U_22
_atom_site_aniso_U_33
_atom_site_aniso_U_12
_atom_site_aniso_U_13
_atom_site_aniso_U_23
Zn1 .03497(16) .04828(18) .04554(18) .00387(14) .01247(12) -.00111(15)
N1 .0463(11) .0495(12) .0435(12) -.0006(10) .0146(9) -.0005(11)
N2 .0378(10) .0440(12) .0458(12) .0012(9) .0142(9) -.0038(10)
N3 .0448(11) .0456(13) .0437(12) .0013(10) .0105(10) -.0043(10)
N4 .0413(11) .0573(14) .0415(12) .0110(10) .0104(10) .0017(10)
N5 .0439(13) .0716(17) .0715(17) -.0055(12) .0119(12) -.0195(14)
N6 .0552(17) .147(3) .159(3) -.0003(19) .0094(19) -.100(3)
N7 .0678(17) .0818(19) .0729(18) -.0156(15) -.0009(15) .0022(15)
N8 .0502(13) .0711(17) .0646(15) .0068(12) .0286(12) .0037(13)
N9 .0714(18) .175(3) .0541(16) .0303(19) .0274(14) .0007(18)
N10 .085(2) .156(3) .085(2) .040(2) .0525(18) .024(2)
C1 .0689(19) .0657(19) .0468(16) -.0005(17) .0184(15) .0059(15)
C2 .102(3) .077(2) .056(2) .000(2) .038(2) .0089(18)
C3 .091(2) .076(2) .076(2) -.013(2) .058(2) -.0101(19)
C4 .0517(16) .0549(17) .076(2) -.0083(14) .0350(15) -.0145(15)
C5 .0526(18) .080(2) .112(3) .0005(17) .047(2) -.009(2)
C6 .0396(17) .085(2) .105(3) .0126(16) .0196(18) -.006(2)
C7 .0435(14) .0560(17) .0666(19) .0074(13) .0105(13) -.0080(14)
C8 .0616(19) .068(2) .070(2) .0201(16) -.0008(17) .0012(17)
C9 .074(2) .063(2) .0519(18) .0113(16) .0091(16) .0082(16)
C10 .0583(17) .0519(17) .0507(16) .0049(14) .0183(14) .0014(13)
C11 .0398(12) .0403(14) .0487(14) .0004(11) .0131(11) -.0084(11)
C12 .0414(13) .0454(14) .0505(15) -.0037(11) .0197(12) -.0090(12)
C13 .0564(17) .0565(19) .0513(17) .0014(15) .0082(14) -.0062(15)
C14 .0594(19) .070(2) .063(2) -.0085(17) .0032(16) -.0145(17)
C15 .078(2) .061(2) .068(2) -.0193(19) .0182(18) -.0187(18)
C16 .0729(19) .0462(16) .0587(18) -.0023(15) .0265(16) -.0052(14)
C17 .106(3) .0484(19) .071(2) -.003(2) .029(2) -.0023(19)
C18 .115(3) .046(2) .073(2) .019(2) .040(2) .0117(18)
C19 .0690(18) .0629(19) .0481(17) .0218(16) .0242(15) .0135(14)
C20 .091(3) .075(3) .061(2) .033(2) .0297(19) .022(2)
C21 .063(2) .099(3) .054(2) .026(2) .0083(17) .015(2)
C22 .0519(17) .068(2) .0510(17) .0108(16) .0090(14) .0019(16)
C23 .0556(15) .0499(16) .0438(15) .0112(13) .0237(13) .0028(12)
C24 .0557(15) .0479(15) .0450(14) .0023(14) .0225(13) -.0037(13)
C25 .0353(14) .075(2) .069(2) .0074(14) .0105(14) -.0151(18)
C26 .0573(18) .065(2) .0569(18) .0009(16) .0053(15) -.0080(15)
C27 .0448(14) .0692(18) .0571(17) .0166(14) .0158(13) .0125(15)
C28 .070(2) .090(2) .0489(16) .0273(17) .0306(15) .0168(15)

loop_
_atom_type_symbol
_atom_type_description
_atom_type_scat_dispersion_real
_atom_type_scat_dispersion_imag
_atom_type_scat_source
C C .0033 .0016 'International Tables Vol C Tables 4.2.6.8 and 6.1.1.4'
H H .0000 .0000 'International Tables Vol C Tables 4.2.6.8 and 6.1.1.4'
N N .0061 .0033 'International Tables Vol C Tables 4.2.6.8 and 6.1.1.4'
Zn Zn .2839 1.4301 'International Tables Vol C Tables 4.2.6.8 and 6.1.1.4'

loop_
_geom_angle_atom_site_label_1
_geom_angle_atom_site_label_2
_geom_angle_atom_site_label_3
_geom_angle
_geom_angle_publ_flag
N5 Zn1 N8 96.76(9) y
N5 Zn1 N4 95.21(9) y
N8 Zn1 N4 97.23(8) y
N5 Zn1 N2 99.12(9) y
N8 Zn1 N2 93.22(8) y
N4 Zn1 N2 161.14(8) y
N5 Zn1 N1 88.79(8) y
N8 Zn1 N1 168.35(8) y
N4 Zn1 N1 92.44(7) y
N2 Zn1 N1 75.75(7) y
N5 Zn1 N3 169.30(9) y
N8 Zn1 N3 90.02(8) y
N4 Zn1 N3 75.67(8) y
N2 Zn1 N3 88.71(8) y
N1 Zn1 N3 86.07(7) y
C1 N1 C12 118.3(2) ?
C1 N1 Zn1 128.98(19) y
C12 N1 Zn1 112.63(15) y
C10 N2 C11 117.7(2) ?
C10 N2 Zn1 126.31(17) y
C11 N2 Zn1 115.46(16) y
C13 N3 C24 117.1(2) ?
C13 N3 Zn1 129.61(19) y
C24 N3 Zn1 113.29(17) y
C22 N4 C23 117.9(2) ?
C22 N4 Zn1 125.9(2) y
C23 N4 Zn1 116.19(16) y
C25 N5 Zn1 166.2(2) y
C25 N6 C26 124.9(3) ?
C27 N8 Zn1 166.7(2) y
C27 N9 C28 123.2(3) ?
N1 C1 C2 122.7(3) ?
N1 C1 H1 115.8(18) ?
C2 C1 H1 121.5(18) ?
C3 C2 C1 119.9(3) ?
C3 C2 H2 122.4(18) ?
C1 C2 H2 117.7(19) ?
C2 C3 C4 119.9(3) ?
C2 C3 H3 122(2) ?
C4 C3 H3 118(2) ?
C12 C4 C3 116.4(3) ?
C12 C4 C5 118.9(3) ?
C3 C4 C5 124.7(3) ?
C6 C5 C4 121.6(3) ?
C6 C5 H4 120(2) ?
C4 C5 H4 118(2) ?
C5 C6 C7 121.4(3) ?
C5 C6 H5 122.2(19) ?
C7 C6 H5 116.4(19) ?
C11 C7 C8 117.1(3) ?
C11 C7 C6 118.4(3) ?
C8 C7 C6 124.4(3) ?
C9 C8 C7 119.9(3) ?
C9 C8 H6 120(2) ?
C7 C8 H6 120(2) ?
C8 C9 C10 119.4(3) ?
C8 C9 H7 119.1(16) ?
C10 C9 H7 121.4(16) ?
N2 C10 C9 123.1(3) ?
N2 C10 H8 116.9(16) ?
C9 C10 H8 119.9(16) ?
N2 C11 C7 122.7(2) ?
N2 C11 C12 117.1(2) ?
C7 C11 C12 120.2(2) ?
N1 C12 C4 122.8(2) ?
N1 C12 C11 117.8(2) ?
C4 C12 C11 119.4(2) ?
N3 C13 C14 123.9(3) ?
N3 C13 H9 116.0(17) ?
C14 C13 H9 120.0(17) ?
C15 C14 C13 118.9(3) ?
C15 C14 H10 122.5(19) ?
C13 C14 H10 118.4(19) ?
C14 C15 C16 120.2(3) ?
C14 C15 H11 123(2) ?
C16 C15 H11 116(2) ?
C15 C16 C24 116.6(3) ?
C15 C16 C17 124.2(3) ?
C24 C16 C17 119.2(3) ?
C18 C17 C16 121.6(3) ?
C18 C17 H12 121(2) ?
C16 C17 H12 118(2) ?
C17 C18 C19 121.3(3) ?
C17 C18 H13 121(2) ?
C19 C18 H13 118(2) ?
C23 C19 C20 116.4(3) ?
C23 C19 C18 119.3(3) ?
C20 C19 C18 124.3(3) ?
C21 C20 C19 120.3(3) ?
C21 C20 H14 125(2) ?
C19 C20 H14 115(2) ?
C20 C21 C22 119.9(4) ?
C20 C21 H15 128(2) ?
C22 C21 H15 112(2) ?
N4 C22 C21 122.1(3) ?
N4 C22 H16 114.7(16) ?
C21 C22 H16 123.1(16) ?
N4 C23 C19 123.3(3) ?
N4 C23 C24 117.6(2) ?
C19 C23 C24 119.1(3) ?
N3 C24 C16 123.2(3) ?
N3 C24 C23 117.2(2) ?
C16 C24 C23 119.5(2) ?
N5 C25 N6 172.2(3) ?
N7 C26 N6 173.1(3) ?
N8 C27 N9 172.1(3) ?
N10 C28 N9 171.8(4) ?

loop_
_geom_bond_atom_site_label_1
_geom_bond_atom_site_label_2
_geom_bond_site_symmetry_2
_geom_bond_distance
_geom_bond_publ_flag
Zn1 N5 . 2.075(3) y
Zn1 N8 . 2.081(2) y
Zn1 N4 . 2.148(2) y
Zn1 N2 . 2.1498(19) y
Zn1 N1 . 2.2217(19) y
Zn1 N3 . 2.246(2) y
N1 C1 . 1.323(3) ?
N1 C12 . 1.357(3) ?
N2 C10 . 1.342(3) ?
N2 C11 . 1.353(3) ?
N3 C13 . 1.328(3) ?
N3 C24 . 1.353(3) ?
N4 C22 . 1.329(3) ?
N4 C23 . 1.360(3) ?
N5 C25 . 1.127(3) ?
N6 C25 . 1.280(4) ?
N6 C26 . 1.304(4) ?
N7 C26 . 1.126(3) ?
N8 C27 . 1.140(3) ?
N9 C27 . 1.289(4) ?
N9 C28 . 1.300(4) ?
N10 C28 . 1.123(4) ?
C1 C2 . 1.390(4) ?
C1 H1 . .97(3) ?
C2 C3 . 1.345(5) ?
C2 H2 . .96(3) ?
C3 C4 . 1.420(4) ?
C3 H3 . .89(3) ?
C4 C12 . 1.404(3) ?
C4 C5 . 1.432(4) ?
C5 C6 . 1.335(5) ?
C5 H4 . .98(4) ?
C6 C7 . 1.437(4) ?
C6 H5 . .94(3) ?
C7 C11 . 1.405(3) ?
C7 C8 . 1.410(4) ?
C8 C9 . 1.355(4) ?
C8 H6 . .94(3) ?
C9 C10 . 1.381(4) ?
C9 H7 . .97(3) ?
C10 H8 . .95(3) ?
C11 C12 . 1.435(3) ?
C13 C14 . 1.386(4) ?
C13 H9 . .97(3) ?
C14 C15 . 1.351(5) ?
C14 H10 . .97(3) ?
C15 C16 . 1.406(4) ?
C15 H11 . .86(3) ?
C16 C24 . 1.407(4) ?
C16 C17 . 1.420(4) ?
C17 C18 . 1.332(5) ?
C17 H12 . .94(3) ?
C18 C19 . 1.435(5) ?
C18 H13 . .88(3) ?
C19 C23 . 1.399(4) ?
C19 C20 . 1.404(4) ?
C20 C21 . 1.344(5) ?
C20 H14 . .91(3) ?
C21 C22 . 1.395(5) ?
C21 H15 . .82(3) ?
C22 H16 . .93(2) ?
C23 C24 . 1.448(4) ?
